data_7035487
loop_
_publ_author_name
'Yang, Wenxue'
'Zhao, Ke-Qing'
'Redshaw, Carl'
'Elsegood, Mark R. J.'

_publ_section_title
;
 Molybdenum complexes derived from the oxydianiline [(2-NH2C6H4)2O]:
 synthesis, characterization and \e-caprolactone ROP capability.
;
_journal_issue 29
_journal_name_full 'Dalton transactions (Cambridge, England : 2003)'
_journal_page_first 13133
_journal_page_last 13140
_journal_paper_doi 10.1039/c5dt01799h
_journal_volume 44
_journal_year 2015
_chemical_formula_moiety 'C12 H10 Cl4 Mo N2 O 1-, C6 H16 N 1+'
_chemical_formula_sum 'C18 H26 Cl4 Mo N3 O'
_chemical_formula_weight 538.16
_chemical_name_systematic
; 
 ? 
;
_space_group_crystal_system monoclinic
_space_group_IT_number 14
_space_group_name_Hall '-P 2ybc'
_space_group_name_H-M_alt 'P 1 21/c 1'
_symmetry_space_group_name_Hall '-P 2ybc'
_symmetry_space_group_name_H-M 'P 1 21/c 1'
_atom_sites_solution_hydrogens mixed
_atom_sites_solution_primary direct
_atom_sites_solution_secondary difmap
_audit_creation_method SHELXL-2014
_audit_update_record
;
2015-04-22 deposited with the CCDC.
2015-06-18 downloaded from the CCDC.
;
_cell_angle_alpha 90
_cell_angle_beta 102.0140(9)
_cell_angle_gamma 90
_cell_formula_units_Z 4
_cell_length_a 12.2120(7)
_cell_length_b 11.9077(7)
_cell_length_c 17.0761(9)
_cell_measurement_reflns_used 5278
_cell_measurement_temperature 150(2)
_cell_measurement_theta_max 25.80
_cell_measurement_theta_min 2.41
_cell_volume 2428.8(2)
_computing_cell_refinement 'Bruker SAINT'
_computing_data_collection 'Bruker SMART'
_computing_data_reduction 'Bruker SAINT'
_computing_molecular_graphics 'Bruker SHELXTL'
_computing_publication_material 'Bruker SHELXTL and local programs'
_computing_structure_refinement 'SHELXL-2014 (Sheldrick, 2014)'
_computing_structure_solution 'Bruker SHELXTL'
_diffrn_ambient_temperature 150(2)
_diffrn_measured_fraction_theta_full 0.998
_diffrn_measured_fraction_theta_max 0.999
_diffrn_measurement_device_type 'Bruker SMART 1000 CCD diffractometer'
_diffrn_measurement_method '\w rotation with narrow frames'
_diffrn_radiation_type MoK\a
_diffrn_radiation_wavelength 0.71073
_diffrn_reflns_av_R_equivalents 0.0369
_diffrn_reflns_av_unetI/netI 0.0359
_diffrn_reflns_laue_measured_fraction_full 0.998
_diffrn_reflns_laue_measured_fraction_max 0.999
_diffrn_reflns_limit_h_max 15
_diffrn_reflns_limit_h_min -14
_diffrn_reflns_limit_k_max 14
_diffrn_reflns_limit_k_min -14
_diffrn_reflns_limit_l_max 21
_diffrn_reflns_limit_l_min -21
_diffrn_reflns_number 18535
_diffrn_reflns_point_group_measured_fraction_full 0.998
_diffrn_reflns_point_group_measured_fraction_max 0.999
_diffrn_reflns_theta_full 25.242
_diffrn_reflns_theta_max 26.000
_diffrn_reflns_theta_min 2.100
_diffrn_source 'fine-focus sealed tube'
_diffrn_standards_decay_% 0
_diffrn_standards_interval_count 0
_diffrn_standards_interval_time 0
_diffrn_standards_number 0
_exptl_absorpt_coefficient_mu 0.993
_exptl_absorpt_correction_T_max 0.961
_exptl_absorpt_correction_T_min 0.857
_exptl_absorpt_correction_type multi-scan
_exptl_crystal_colour yellow/brown
_exptl_crystal_density_diffrn 1.472
_exptl_crystal_density_method 'not measured'
_exptl_crystal_description plate
_exptl_crystal_F_000 1092
_exptl_crystal_recrystallization_method 'Re-crystallisation from solvent: acetonitrile'
_exptl_crystal_size_max 0.160
_exptl_crystal_size_mid 0.080
_exptl_crystal_size_min 0.040
_refine_diff_density_max 0.947
_refine_diff_density_min -0.531
_refine_diff_density_rms 0.102
_refine_ls_extinction_method none
_refine_ls_goodness_of_fit_ref 1.070
_refine_ls_hydrogen_treatment mixed
_refine_ls_matrix_type full
_refine_ls_number_parameters 338
_refine_ls_number_reflns 4758
_refine_ls_number_restraints 305
_refine_ls_restrained_S_all 1.051
_refine_ls_R_factor_all 0.0671
_refine_ls_R_factor_gt 0.0447
_refine_ls_shift/su_max 0.001
_refine_ls_shift/su_mean 0.000
_refine_ls_structure_factor_coef Fsqd
_refine_ls_weighting_details 'w=1/[\s^2^(Fo^2^)+(0.0735P)^2^+2.7809P] where P=(Fo^2^+2Fc^2^)/3'
_refine_ls_weighting_scheme calc
_refine_ls_wR_factor_gt 0.1218
_refine_ls_wR_factor_ref 0.1372
_reflns_Friedel_coverage 0.000
_reflns_number_gt 3548
_reflns_number_total 4758
_reflns_threshold_expression 'I > 2\s(I)'
_cod_data_source_file c5dt01799h2.cif
_cod_data_source_block 2
_cod_depositor_comments 'Adding full bibliography for 7035487--7035489.cif.'
_cod_database_code 7035487
_shelx_space_group_comment
; 
The symmetry employed for this shelxl refinement is uniquely defined 
by the following loop, which should always be used as a source of 
symmetry information in preference to the above space-group names. 
They are only intended as comments. 
;
_shelx_estimated_absorpt_t_min 0.857
_shelx_estimated_absorpt_t_max 0.961
_shelxl_version_number 2014-3

loop_
_space_group_symop_operation_xyz
'x, y, z'
'-x, y+1/2, -z+1/2'
'-x, -y, -z'
'x, -y-1/2, z-1/2'

loop_
_atom_site_label
_atom_site_type_symbol
_atom_site_fract_x
_atom_site_fract_y
_atom_site_fract_z
_atom_site_U_iso_or_equiv
_atom_site_adp_type
_atom_site_occupancy
_atom_site_site_symmetry_order
_atom_site_calc_flag
_atom_site_refinement_flags_posn
_atom_site_refinement_flags_adp
_atom_site_refinement_flags_occupancy
_atom_site_disorder_assembly
_atom_site_disorder_group
Mo1 Mo 0.31593(3) 0.61451(4) 0.38615(2) 0.03883(16) Uani 1 1 d D . . . .
Cl1 Cl 0.44833(10) 0.48567(9) 0.34139(6) 0.0386(3) Uani 1 1 d . . . . .
Cl2 Cl 0.48860(10) 0.71228(10) 0.45735(7) 0.0421(3) Uani 1 1 d . . . . .
Cl3 Cl 0.21193(13) 0.74071(14) 0.44702(9) 0.0393(4) Uani 0.805(4) 1 d D U P A 1
Cl4 Cl 0.31014(13) 0.72914(12) 0.27069(8) 0.0581(4) Uani 1 1 d . . . . .
N1 N 0.3464(3) 0.5156(4) 0.4989(3) 0.0388(9) Uani 1 1 d . . . . .
H1A H 0.381(4) 0.466(5) 0.492(3) 0.047 Uiso 1 1 d . U . . .
H1B H 0.394(4) 0.549(4) 0.532(3) 0.047 Uiso 1 1 d . U . . .
N2 N 0.2136(6) 0.5184(7) 0.3489(4) 0.0428(16) Uani 0.805(4) 1 d D U P A 1
C1 C 0.2520(4) 0.4850(4) 0.5329(3) 0.0392(10) Uani 1 1 d . . . . .
C2 C 0.2224(5) 0.5478(5) 0.5933(3) 0.0533(13) Uani 1 1 d . . . . .
H2 H 0.2669 0.6100 0.6156 0.064 Uiso 0.805(4) 1 calc R U P . .
C3 C 0.1270(5) 0.5192(6) 0.6214(3) 0.0649(16) Uani 1 1 d . . . . .
H3 H 0.1057 0.5632 0.6622 0.078 Uiso 1 1 calc R U . . .
C4 C 0.0641(5) 0.4294(5) 0.5912(3) 0.0592(15) Uani 1 1 d . . . . .
H4 H -0.0017 0.4119 0.6103 0.071 Uiso 1 1 calc R U . . .
C5 C 0.0943(5) 0.3641(5) 0.5339(4) 0.0623(16) Uani 1 1 d . . . . .
H5 H 0.0510 0.3000 0.5139 0.075 Uiso 1 1 calc R U . . .
C6 C 0.1896(4) 0.3917(4) 0.5044(3) 0.0472(12) Uani 1 1 d . . . . .
O1 O 0.2236(4) 0.3270(3) 0.4438(3) 0.0505(11) Uani 0.805(4) 1 d . U P A 1
C7 C 0.1475(5) 0.4248(7) 0.3210(4) 0.0461(13) Uani 0.805(4) 1 d D U P A 1
C8 C 0.1516(5) 0.3315(6) 0.3677(4) 0.0528(14) Uani 0.805(4) 1 d D U P A 1
C9 C 0.0858(7) 0.2370(7) 0.3365(5) 0.078(2) Uani 0.805(4) 1 d D U P A 1
H9 H 0.0873 0.1708 0.3677 0.093 Uiso 0.805(4) 1 calc R U P A 1
C10 C 0.0209(7) 0.2422(7) 0.2621(5) 0.079(2) Uani 0.805(4) 1 d D U P A 1
H10 H -0.0226 0.1785 0.2417 0.095 Uiso 0.805(4) 1 calc R U P A 1
C11 C 0.0155(7) 0.3346(8) 0.2154(5) 0.079(2) Uani 0.805(4) 1 d D U P A 1
H11 H -0.0318 0.3358 0.1637 0.095 Uiso 0.805(4) 1 calc R U P A 1
C12 C 0.0793(5) 0.4267(7) 0.2438(4) 0.0577(16) Uani 0.805(4) 1 d D U P A 1
H12 H 0.0774 0.4916 0.2112 0.069 Uiso 0.805(4) 1 calc R U P A 1
Cl3X Cl 0.1693(9) 0.5072(10) 0.3191(6) 0.064(3) Uani 0.195(4) 1 d D U P A -2
N2X N 0.227(3) 0.713(2) 0.418(2) 0.071(8) Uani 0.195(4) 1 d D U P A -2
O1X O 0.2464(17) 0.6827(17) 0.5791(11) 0.062(5) Uani 0.195(4) 1 d . U P A -2
C7X C 0.166(2) 0.794(2) 0.4668(14) 0.060(5) Uani 0.195(4) 1 d D U P A -2
C8X C 0.1808(17) 0.7735(17) 0.5480(13) 0.057(5) Uani 0.195(4) 1 d D U P A -2
C9X C 0.1301(16) 0.8419(17) 0.5982(13) 0.046(5) Uani 0.195(4) 1 d D U P A -2
H9X H 0.1496 0.8332 0.6547 0.056 Uiso 0.195(4) 1 calc R U P A -2
C10X C 0.0537(17) 0.9198(18) 0.5651(12) 0.049(5) Uani 0.195(4) 1 d D U P A -2
H10X H 0.0027 0.9485 0.5952 0.058 Uiso 0.195(4) 1 calc R U P A -2
C11X C 0.049(2) 0.957(2) 0.4900(14) 0.062(6) Uani 0.195(4) 1 d D U P A -2
H11X H 0.0109 1.0249 0.4718 0.074 Uiso 0.195(4) 1 calc R U P A -2
C12X C 0.102(3) 0.892(2) 0.4386(15) 0.074(7) Uani 0.195(4) 1 d D U P A -2
H12X H 0.0953 0.9139 0.3843 0.088 Uiso 0.195(4) 1 calc R U P A -2
N3 N 0.5081(5) 0.5953(3) 0.1827(3) 0.0608(14) Uani 1 1 d . . . . .
H3A H 0.479(5) 0.572(5) 0.227(4) 0.073 Uiso 1 1 d . U . . .
C13 C 0.4128(7) 0.6000(5) 0.1106(3) 0.076(2) Uani 1 1 d . . . . .
H13A H 0.4439 0.6086 0.0619 0.091 Uiso 1 1 calc R U . . .
H13B H 0.3665 0.6670 0.1150 0.091 Uiso 1 1 calc R U . . .
C14 C 0.3379(9) 0.4959(7) 0.1014(4) 0.115(3) Uani 1 1 d . . . . .
H14A H 0.3832 0.4289 0.0976 0.173 Uiso 1 1 calc R U . . .
H14B H 0.2796 0.5028 0.0526 0.173 Uiso 1 1 calc R U . . .
H14C H 0.3030 0.4892 0.1479 0.173 Uiso 1 1 calc R U . . .
C15 C 0.5863(7) 0.4978(5) 0.1830(4) 0.079(2) Uani 1 1 d . . . . .
H15A H 0.5428 0.4270 0.1767 0.095 Uiso 1 1 calc R U . . .
H15B H 0.6400 0.4950 0.2351 0.095 Uiso 1 1 calc R U . . .
C16 C 0.6505(8) 0.5074(6) 0.1157(5) 0.096(3) Uani 1 1 d . . . . .
H16A H 0.5985 0.5270 0.0657 0.144 Uiso 1 1 calc R U . . .
H16B H 0.6865 0.4355 0.1093 0.144 Uiso 1 1 calc R U . . .
H16C H 0.7077 0.5660 0.1290 0.144 Uiso 1 1 calc R U . . .
C17 C 0.5664(5) 0.7070(4) 0.1951(3) 0.0599(15) Uani 1 1 d . . . . .
H17A H 0.6023 0.7220 0.1493 0.072 Uiso 1 1 calc R U . . .
H17B H 0.5099 0.7664 0.1958 0.072 Uiso 1 1 calc R U . . .
C18 C 0.6537(6) 0.7138(5) 0.2712(4) 0.0695(17) Uani 1 1 d . . . . .
H18A H 0.6192 0.6982 0.3169 0.104 Uiso 1 1 calc R U . . .
H18B H 0.6864 0.7893 0.2766 0.104 Uiso 1 1 calc R U . . .
H18C H 0.7126 0.6584 0.2696 0.104 Uiso 1 1 calc R U . . .

loop_
_atom_site_aniso_label
_atom_site_aniso_U_11
_atom_site_aniso_U_22
_atom_site_aniso_U_33
_atom_site_aniso_U_23
_atom_site_aniso_U_13
_atom_site_aniso_U_12
Mo1 0.0420(3) 0.0448(3) 0.0317(2) -0.00688(17) 0.01235(16) -0.00967(18)
Cl1 0.0544(7) 0.0347(6) 0.0307(5) -0.0041(4) 0.0178(5) -0.0046(5)
Cl2 0.0465(6) 0.0401(6) 0.0442(6) -0.0125(5) 0.0196(5) -0.0122(5)
Cl3 0.0392(9) 0.0396(9) 0.0396(9) 0.0015(6) 0.0096(6) 0.0028(6)
Cl4 0.0819(10) 0.0512(8) 0.0443(7) 0.0058(6) 0.0202(7) 0.0018(7)
N1 0.037(2) 0.041(2) 0.041(2) -0.0031(18) 0.0159(17) -0.0087(18)
N2 0.039(4) 0.048(3) 0.041(4) -0.008(3) 0.007(3) -0.008(3)
C1 0.041(2) 0.042(3) 0.038(2) 0.006(2) 0.0165(19) -0.001(2)
C2 0.057(3) 0.058(3) 0.051(3) -0.008(3) 0.025(3) -0.011(3)
C3 0.062(4) 0.085(4) 0.057(3) -0.006(3) 0.034(3) -0.004(3)
C4 0.051(3) 0.075(4) 0.059(3) 0.017(3) 0.028(3) -0.007(3)
C5 0.057(3) 0.056(3) 0.081(4) 0.008(3) 0.028(3) -0.017(3)
C6 0.051(3) 0.039(3) 0.056(3) 0.007(2) 0.021(2) -0.006(2)
O1 0.054(3) 0.032(2) 0.073(3) -0.0102(19) 0.030(2) -0.0091(18)
C7 0.041(3) 0.052(3) 0.051(3) -0.026(2) 0.023(2) -0.016(3)
C8 0.050(3) 0.050(3) 0.065(3) -0.025(2) 0.028(3) -0.015(3)
C9 0.089(5) 0.071(4) 0.086(4) -0.037(3) 0.048(3) -0.036(4)
C10 0.083(5) 0.084(4) 0.079(4) -0.054(3) 0.039(3) -0.050(4)
C11 0.070(5) 0.109(5) 0.066(4) -0.049(3) 0.033(3) -0.047(4)
C12 0.044(3) 0.083(4) 0.050(3) -0.032(3) 0.018(2) -0.023(3)
Cl3X 0.065(7) 0.071(7) 0.061(7) 0.012(6) 0.023(5) 0.006(6)
N2X 0.086(17) 0.067(13) 0.073(12) 0.015(10) 0.044(12) 0.018(11)
O1X 0.070(11) 0.063(9) 0.056(9) -0.006(7) 0.023(8) 0.018(8)
C7X 0.059(12) 0.058(10) 0.069(8) 0.006(7) 0.028(7) 0.002(9)
C8X 0.052(11) 0.057(9) 0.070(8) 0.005(7) 0.031(7) 0.007(8)
C9X 0.035(9) 0.043(9) 0.068(9) 0.001(7) 0.026(7) -0.005(7)
C10X 0.030(9) 0.049(10) 0.067(10) -0.010(7) 0.011(7) -0.004(7)
C11X 0.051(12) 0.056(11) 0.082(10) 0.010(8) 0.024(9) 0.003(9)
C12X 0.082(15) 0.068(11) 0.079(10) 0.014(8) 0.035(9) 0.017(11)
N3 0.120(4) 0.029(2) 0.046(3) 0.0051(18) 0.047(3) 0.003(2)
C13 0.135(6) 0.064(4) 0.034(3) 0.003(3) 0.028(3) -0.015(4)
C14 0.195(10) 0.098(6) 0.057(4) 0.000(4) 0.036(5) -0.058(6)
C15 0.138(6) 0.037(3) 0.083(4) 0.001(3) 0.068(4) 0.014(4)
C16 0.158(7) 0.053(4) 0.104(6) -0.007(4) 0.090(6) 0.009(4)
C17 0.093(4) 0.040(3) 0.057(3) 0.008(2) 0.038(3) 0.004(3)
C18 0.086(5) 0.061(4) 0.069(4) 0.005(3) 0.034(4) 0.004(3)

loop_
_atom_type_symbol
_atom_type_description
_atom_type_scat_dispersion_real
_atom_type_scat_dispersion_imag
_atom_type_scat_source
C C 0.0033 0.0016 'International Tables Vol C Tables 4.2.6.8 and 6.1.1.4'
H H 0.0000 0.0000 'International Tables Vol C Tables 4.2.6.8 and 6.1.1.4'
N N 0.0061 0.0033 'International Tables Vol C Tables 4.2.6.8 and 6.1.1.4'
O O 0.0106 0.0060 'International Tables Vol C Tables 4.2.6.8 and 6.1.1.4'
Mo Mo -1.6832 0.6857 'International Tables Vol C Tables 4.2.6.8 and 6.1.1.4'
Cl Cl 0.1484 0.1585 'International Tables Vol C Tables 4.2.6.8 and 6.1.1.4'

loop_
_geom_angle_atom_site_label_1
_geom_angle_atom_site_label_2
_geom_angle_atom_site_label_3
_geom_angle
N2 Mo1 N1 86.9(3)
N2X Mo1 N1 95.1(10)
N2X Mo1 Cl3X 93.3(13)
N1 Mo1 Cl3X 96.3(3)
N2 Mo1 Cl3 99.9(3)
N1 Mo1 Cl3 87.94(12)
N2 Mo1 Cl4 100.4(3)
N2X Mo1 Cl4 87.6(10)
N1 Mo1 Cl4 171.87(11)
Cl3X Mo1 Cl4 91.2(3)
Cl3 Mo1 Cl4 94.24(5)
N2 Mo1 Cl1 86.8(3)
N2X Mo1 Cl1 176.6(11)
N1 Mo1 Cl1 86.36(11)
Cl3X Mo1 Cl1 89.6(3)
Cl3 Mo1 Cl1 170.96(5)
Cl4 Mo1 Cl1 90.48(4)
N2 Mo1 Cl2 165.7(3)
N2X Mo1 Cl2 93.0(13)
N1 Mo1 Cl2 81.53(11)
Cl3X Mo1 Cl2 173.5(3)
Cl3 Mo1 Cl2 88.03(5)
Cl4 Mo1 Cl2 90.71(5)
Cl1 Mo1 Cl2 84.20(4)
C1 N1 Mo1 118.6(3)
C1 N1 H1A 113(4)
Mo1 N1 H1A 106(4)
C1 N1 H1B 110(4)
Mo1 N1 H1B 108(4)
H1A N1 H1B 99(5)
C7 N2 Mo1 168.7(6)
C6 C1 C2 119.3(4)
C6 C1 N1 119.4(4)
C2 C1 N1 121.3(4)
C1 C2 C3 119.6(5)
C1 C2 H2 120.2
C3 C2 H2 120.2
C4 C3 C2 120.7(5)
C4 C3 H3 119.6
C2 C3 H3 119.6
C3 C4 C5 120.5(5)
C3 C4 H4 119.7
C5 C4 H4 119.7
C4 C5 C6 119.7(5)
C4 C5 H5 120.2
C6 C5 H5 120.2
C1 C6 C5 120.1(5)
C1 C6 O1 118.2(4)
C5 C6 O1 121.7(5)
C8 O1 C6 115.5(5)
C8 C7 N2 120.1(6)
C8 C7 C12 120.3(6)
N2 C7 C12 119.6(7)
C7 C8 O1 120.7(5)
C7 C8 C9 118.5(7)
O1 C8 C9 120.8(7)
C10 C9 C8 119.4(8)
C10 C9 H9 120.3
C8 C9 H9 120.3
C11 C10 C9 122.6(7)
C11 C10 H10 118.7
C9 C10 H10 118.7
C10 C11 C12 119.2(8)
C10 C11 H11 120.4
C12 C11 H11 120.4
C11 C12 C7 120.0(8)
C11 C12 H12 120.0
C7 C12 H12 120.0
C7X N2X Mo1 166(3)
C8X C7X C12X 115.6(19)
C8X C7X N2X 117(2)
C12X C7X N2X 128(2)
C7X C8X O1X 117.8(18)
C7X C8X C9X 121.6(18)
O1X C8X C9X 120.6(18)
C10X C9X C8X 119.5(17)
C10X C9X H9X 120.3
C8X C9X H9X 120.3
C11X C10X C9X 120.9(18)
C11X C10X H10X 119.5
C9X C10X H10X 119.5
C10X C11X C12X 118.0(18)
C10X C11X H11X 121.0
C12X C11X H11X 121.0
C7X C12X C11X 121.6(18)
C7X C12X H12X 119.2
C11X C12X H12X 119.2
C17 N3 C15 113.6(5)
C17 N3 C13 110.2(4)
C15 N3 C13 114.4(5)
C17 N3 H3A 113(4)
C15 N3 H3A 96(4)
C13 N3 H3A 108(4)
N3 C13 C14 113.4(5)
N3 C13 H13A 108.9
C14 C13 H13A 108.9
N3 C13 H13B 108.9
C14 C13 H13B 108.9
H13A C13 H13B 107.7
C13 C14 H14A 109.5
C13 C14 H14B 109.5
H14A C14 H14B 109.5
C13 C14 H14C 109.5
H14A C14 H14C 109.5
H14B C14 H14C 109.5
N3 C15 C16 111.5(5)
N3 C15 H15A 109.3
C16 C15 H15A 109.3
N3 C15 H15B 109.3
C16 C15 H15B 109.3
H15A C15 H15B 108.0
C15 C16 H16A 109.5
C15 C16 H16B 109.5
H16A C16 H16B 109.5
C15 C16 H16C 109.5
H16A C16 H16C 109.5
H16B C16 H16C 109.5
C18 C17 N3 113.6(5)
C18 C17 H17A 108.8
N3 C17 H17A 108.8
C18 C17 H17B 108.8
N3 C17 H17B 108.8
H17A C17 H17B 107.7
C17 C18 H18A 109.5
C17 C18 H18B 109.5
H18A C18 H18B 109.5
C17 C18 H18C 109.5
H18A C18 H18C 109.5
H18B C18 H18C 109.5

loop_
_geom_bond_atom_site_label_1
_geom_bond_atom_site_label_2
_geom_bond_distance
Mo1 N2 1.717(7)
Mo1 N2X 1.759(18)
Mo1 N1 2.222(4)
Mo1 Cl3X 2.302(11)
Mo1 Cl3 2.3454(18)
Mo1 Cl4 2.3869(13)
Mo1 Cl1 2.4631(12)
Mo1 Cl2 2.4926(12)
N1 C1 1.442(6)
N1 H1A 0.75(5)
N1 H1B 0.82(5)
N2 C7 1.400(9)
C1 C6 1.378(7)
C1 C2 1.381(7)
C2 C3 1.391(7)
C2 H2 0.9500
C3 C4 1.354(8)
C3 H3 0.9500
C4 C5 1.361(8)
C4 H4 0.9500
C5 C6 1.400(7)
C5 H5 0.9500
C6 O1 1.419(6)
O1 C8 1.409(8)
C7 C8 1.363(11)
C7 C12 1.405(9)
C8 C9 1.420(8)
C9 C10 1.352(10)
C9 H9 0.9500
C10 C11 1.351(10)
C10 H10 0.9500
C11 C12 1.374(9)
C11 H11 0.9500
C12 H12 0.9500
N2X C7X 1.56(3)
O1X C8X 1.38(3)
C7X C8X 1.383(19)
C7X C12X 1.427(19)
C8X C9X 1.414(16)
C9X C10X 1.354(16)
C9X H9X 0.9500
C10X C11X 1.346(16)
C10X H10X 0.9500
C11X C12X 1.430(16)
C11X H11X 0.9500
C12X H12X 0.9500
N3 C17 1.503(7)
N3 C15 1.503(7)
N3 C13 1.509(9)
N3 H3A 0.93(6)
C13 C14 1.528(10)
C13 H13A 0.9900
C13 H13B 0.9900
C14 H14A 0.9800
C14 H14B 0.9800
C14 H14C 0.9800
C15 C16 1.523(8)
C15 H15A 0.9900
C15 H15B 0.9900
C16 H16A 0.9800
C16 H16B 0.9800
C16 H16C 0.9800
C17 C18 1.501(9)
C17 H17A 0.9900
C17 H17B 0.9900
C18 H18A 0.9800
C18 H18B 0.9800
C18 H18C 0.9800

loop_
_geom_hbond_atom_site_label_D
_geom_hbond_atom_site_label_H
_geom_hbond_atom_site_label_A
_geom_hbond_distance_DH
_geom_hbond_distance_HA
_geom_hbond_distance_DA
_geom_hbond_angle_DHA
_geom_hbond_site_symmetry_A
N1 H1A Cl2 0.75(5) 2.69(5) 3.370(5) 152(5) 3_666
N1 H1A Cl1 0.75(5) 2.86(5) 3.211(4) 111(5) .
N1 H1B Cl1 0.82(5) 2.61(5) 3.297(4) 142(5) 3_666
N3 H3A Cl1 0.93(6) 2.31(6) 3.225(4) 165(5) .
N3 H3A Cl4 0.93(6) 3.00(6) 3.486(5) 114(4) .

loop_
_geom_torsion_atom_site_label_1
_geom_torsion_atom_site_label_2
_geom_torsion_atom_site_label_3
_geom_torsion_atom_site_label_4
_geom_torsion
N2X Mo1 N2_a C7_a -156(3)
N1 Mo1 N2 C7 -62(3)
Cl3X Mo1 N2 C7 132(5)
Cl3 Mo1 N2 C7 -149(3)
Cl4 Mo1 N2 C7 115(3)
Cl1 Mo1 N2 C7 25(3)
Cl2 Mo1 N2 C7 -26(4)
Mo1 N1 C1 C6 82.9(5)
Mo1 N1 C1 C2 -96.8(5)
C6 C1 C2 C3 -3.3(8)
N1 C1 C2 C3 176.4(5)
C1 C2 C3 C4 1.2(9)
C2 C3 C4 C5 1.3(10)
C3 C4 C5 C6 -1.7(9)
C2 C1 C6 C5 2.9(8)
N1 C1 C6 C5 -176.8(5)
C2 C1 C6 O1 -178.4(5)
N1 C1 C6 O1 2.0(7)
C4 C5 C6 C1 -0.4(9)
C4 C5 C6 O1 -179.1(5)
C1 C6 O1 C8 -111.0(6)
C5 C6 O1 C8 67.7(7)
Mo1 N2 C7 C8 54(3)
Mo1 N2 C7 C12 -125(3)
N2 C7 C8 O1 -1.2(9)
C12 C7 C8 O1 177.1(5)
N2 C7 C8 C9 -178.2(7)
C12 C7 C8 C9 0.1(9)
C6 O1 C8 C7 73.9(7)
C6 O1 C8 C9 -109.2(6)
C7 C8 C9 C10 -0.3(11)
O1 C8 C9 C10 -177.3(7)
C8 C9 C10 C11 -0.2(12)
C9 C10 C11 C12 0.9(13)
C10 C11 C12 C7 -1.2(11)
C8 C7 C12 C11 0.7(10)
N2 C7 C12 C11 179.0(7)
N2 Mo1 N2X C7X 117(10)
N1 Mo1 N2X C7X 30(11)
Cl3X Mo1 N2X C7X 127(10)
Cl3 Mo1 N2X C7X 1(4)
Cl4 Mo1 N2X C7X -142(10)
Cl2 Mo1 N2X C7X -52(10)
Mo1 N2X C7X C8X -20(11)
Mo1 N2X C7X C12X 156(9)
C12X C7X C8X O1X -177(2)
N2X C7X C8X O1X -1(3)
C12X C7X C8X C9X 3.4(19)
N2X C7X C8X C9X 180(2)
C7X C8X C9X C10X 9.1(18)
O1X C8X C9X C10X -170(2)
C8X C9X C10X C11X -20(3)
C9X C10X C11X C12X 18(4)
C8X C7X C12X C11X -6(3)
N2X C7X C12X C11X 179(3)
C10X C11X C12X C7X -4(4)
C17 N3 C13 C14 -171.0(6)
C15 N3 C13 C14 59.5(8)
C17 N3 C15 C16 -61.3(8)
C13 N3 C15 C16 66.5(8)
C15 N3 C17 C18 -56.9(6)
C13 N3 C17 C18 173.2(5)
